data_1507859
loop_
_publ_author_name
'DeKorver, Kyle A.'
'Hsung, Richard P.'
'Song, Wang-Ze'
'Wang, Xiao-Na'
'Walton, Mary C.'

_publ_section_title
;
 An intramolecular [2 + 2] cycloaddition of ketenimines via
 palladium-catalyzed rearrangements of N-allyl-ynamides.
;
_journal_issue 12
_journal_name_full 'Organic letters'
_journal_page_first 3214
_journal_page_last 3217
_journal_paper_doi 10.1021/ol3013233
_journal_volume 14
_journal_year 2012
_chemical_formula_moiety 'C22 H29 N O3 S'
_chemical_formula_sum 'C22 H29 N O3 S'
_chemical_formula_weight 387.52
_chemical_name_common 12085a
_chemical_name_systematic
; 
 ? 
;
_space_group_IT_number 2
_symmetry_cell_setting triclinic
_symmetry_space_group_name_Hall '-P 1'
_symmetry_space_group_name_H-M 'P -1'
_atom_sites_solution_hydrogens geom
_atom_sites_solution_primary direct
_atom_sites_solution_secondary difmap
_audit_creation_method SHELXL-97
_cell_angle_alpha 83.918(2)
_cell_angle_beta 83.558(2)
_cell_angle_gamma 84.077(2)
_cell_formula_units_Z 2
_cell_length_a 8.6376(16)
_cell_length_b 10.4261(19)
_cell_length_c 11.464(2)
_cell_measurement_reflns_used 2770
_cell_measurement_temperature 173(2)
_cell_measurement_theta_max 27.48
_cell_measurement_theta_min 2.54
_cell_volume 1015.7(3)
_computing_cell_refinement 'Bruker SAINT'
_computing_data_collection 'Bruker APEX2'
_computing_data_reduction 'Bruker SAINT'
_computing_molecular_graphics 'Bruker SHELXTL'
_computing_publication_material 'Bruker SHELXTL'
_computing_structure_refinement 'SHELXL-97 (Sheldrick, 2008)'
_computing_structure_solution 'SHELXS-97 (Sheldrick, 2008)'
_diffrn_ambient_temperature 173(2)
_diffrn_measured_fraction_theta_full 0.981
_diffrn_measured_fraction_theta_max 0.981
_diffrn_measurement_device_type 'Bruker APEX-II CCD'
_diffrn_measurement_method '\f and \w scans'
_diffrn_radiation_monochromator graphite
_diffrn_radiation_source 'sealed tube'
_diffrn_radiation_type MoK\a
_diffrn_radiation_wavelength 0.71073
_diffrn_reflns_av_R_equivalents 0.0216
_diffrn_reflns_av_sigmaI/netI 0.0255
_diffrn_reflns_limit_h_max 11
_diffrn_reflns_limit_h_min -11
_diffrn_reflns_limit_k_max 13
_diffrn_reflns_limit_k_min -13
_diffrn_reflns_limit_l_max 14
_diffrn_reflns_limit_l_min 0
_diffrn_reflns_number 11737
_diffrn_reflns_theta_full 27.52
_diffrn_reflns_theta_max 27.52
_diffrn_reflns_theta_min 1.97
_exptl_absorpt_coefficient_mu 0.181
_exptl_absorpt_correction_T_max 0.9821
_exptl_absorpt_correction_T_min 0.9393
_exptl_absorpt_correction_type multi-scan
_exptl_absorpt_process_details 'SADABS (Sheldrick, 2008/1)'
_exptl_crystal_colour colourless
_exptl_crystal_density_diffrn 1.267
_exptl_crystal_density_method 'not measured'
_exptl_crystal_description Prism
_exptl_crystal_F_000 416
_exptl_crystal_size_max 0.35
_exptl_crystal_size_mid 0.12
_exptl_crystal_size_min 0.10
_refine_diff_density_max 0.690
_refine_diff_density_min -0.841
_refine_diff_density_rms 0.049
_refine_ls_extinction_method none
_refine_ls_goodness_of_fit_ref 1.053
_refine_ls_hydrogen_treatment constr
_refine_ls_matrix_type full
_refine_ls_number_parameters 245
_refine_ls_number_reflns 4599
_refine_ls_number_restraints 0
_refine_ls_restrained_S_all 1.053
_refine_ls_R_factor_all 0.0620
_refine_ls_R_factor_gt 0.0498
_refine_ls_shift/su_max 0.001
_refine_ls_shift/su_mean 0.000
_refine_ls_structure_factor_coef Fsqd
_refine_ls_weighting_details 'calc w=1/[\s^2^(Fo^2^)+(0.0594P)^2^+0.6128P] where P=(Fo^2^+2Fc^2^)/3'
_refine_ls_weighting_scheme calc
_refine_ls_wR_factor_gt 0.1274
_refine_ls_wR_factor_ref 0.1362
_reflns_number_gt 3730
_reflns_number_total 4599
_reflns_threshold_expression >2sigma(I)
_cod_data_source_file ol3013233_si_004.cif
_cod_data_source_block 12085a
_cod_depositor_comments
;
The following automatic conversions were performed:

'_symmetry_cell_setting' value 'Triclinic' changed to 'triclinic'
according to /home/saulius/struct/CIF-dictionaries/cif_core.dic
dictionary named 'cif_core.dic' version 2.4.1 from
2010-06-29.

'_exptl_absorpt_correction_type' value 'Multi-scan'
changed to 'multi-scan' according to
/home/saulius/struct/CIF-dictionaries/cif_core.dic dictionary named
'cif_core.dic' version 2.4.1 from 2010-06-29.

Automatic conversion script
Id: cif_fix_values 1891 2012-01-12 08:04:46Z andrius 

 Adding full bibliography for 1507858--1507860.cif.
;
_cod_original_cell_volume 1015.8(3)
_cod_original_sg_symbol_H-M 'P-1   '
_cod_database_code 1507859

loop_
_symmetry_equiv_pos_as_xyz
'x, y, z'
'-x, -y, -z'

loop_
_atom_site_label
_atom_site_type_symbol
_atom_site_fract_x
_atom_site_fract_y
_atom_site_fract_z
_atom_site_U_iso_or_equiv
_atom_site_adp_type
_atom_site_occupancy
_atom_site_symmetry_multiplicity
_atom_site_calc_flag
_atom_site_refinement_flags
S1 S 0.82996(5) 0.69987(5) 0.29131(5) 0.04169(17) Uani 1 1 d .
O1 O 0.31358(17) 0.72727(13) 0.08888(11) 0.0372(3) Uani 1 1 d .
O2 O 0.89688(18) 0.71611(18) 0.39733(17) 0.0622(5) Uani 1 1 d .
O3 O 0.86924(18) 0.78267(15) 0.18739(18) 0.0579(5) Uani 1 1 d .
N1 N 0.63699(17) 0.70338(15) 0.32706(14) 0.0319(3) Uani 1 1 d .
C1 C 0.5435(2) 0.77472(17) 0.26381(16) 0.0293(4) Uani 1 1 d .
C2 C 0.36638(19) 0.78301(16) 0.27693(15) 0.0257(4) Uani 1 1 d .
C3 C 0.3047(2) 0.67737(16) 0.21054(15) 0.0263(4) Uani 1 1 d .
H3B H 0.1921 0.6701 0.2397 0.032 Uiso 1 1 calc R
C4 C 0.2798(3) 0.86446(19) 0.08595(19) 0.0427(5) Uani 1 1 d .
H4A H 0.1661 0.8880 0.1027 0.051 Uiso 1 1 calc R
H4B H 0.3164 0.9075 0.0080 0.051 Uiso 1 1 calc R
C5 C 0.3686(2) 0.90244(18) 0.18158(17) 0.0346(4) Uani 1 1 d .
H5A H 0.3286 0.9872 0.2122 0.042 Uiso 1 1 calc R
C6 C 0.5496(2) 0.8787(2) 0.16160(19) 0.0411(5) Uani 1 1 d .
H6A H 0.5889 0.8458 0.0848 0.049 Uiso 1 1 calc R
H6B H 0.6047 0.9536 0.1753 0.049 Uiso 1 1 calc R
C7 C 0.8707(2) 0.53810(19) 0.26032(17) 0.0334(4) Uani 1 1 d .
C8 C 0.9102(2) 0.4435(2) 0.34905(17) 0.0373(4) Uani 1 1 d .
H8A H 0.9163 0.4661 0.4264 0.045 Uiso 1 1 calc R
C9 C 0.9406(2) 0.3166(2) 0.32412(18) 0.0391(5) Uani 1 1 d .
H9A H 0.9689 0.2519 0.3847 0.047 Uiso 1 1 calc R
C10 C 0.9306(2) 0.2815(2) 0.21204(19) 0.0385(4) Uani 1 1 d .
C11 C 0.8900(2) 0.3778(2) 0.12390(18) 0.0377(4) Uani 1 1 d .
H11A H 0.8825 0.3549 0.0468 0.045 Uiso 1 1 calc R
C12 C 0.8607(2) 0.5060(2) 0.14674(18) 0.0356(4) Uani 1 1 d .
H12A H 0.8341 0.5711 0.0860 0.043 Uiso 1 1 calc R
C13 C 0.9638(3) 0.1425(2) 0.1854(3) 0.0607(7) Uani 1 1 d .
H13A H 1.0442 0.0992 0.2337 0.091 Uiso 1 1 calc R
H13B H 1.0011 0.1393 0.1017 0.091 Uiso 1 1 calc R
H13C H 0.8678 0.0986 0.2035 0.091 Uiso 1 1 calc R
C14 C 0.2786(2) 0.79888(17) 0.39848(16) 0.0290(4) Uani 1 1 d .
H14A H 0.1651 0.8146 0.3903 0.035 Uiso 1 1 calc R
H14B H 0.2956 0.7169 0.4494 0.035 Uiso 1 1 calc R
C15 C 0.3276(3) 0.90742(19) 0.45800(18) 0.0383(4) Uani 1 1 d .
H15A H 0.4334 0.9016 0.4748 0.046 Uiso 1 1 calc R
C16 C 0.2385(3) 1.0077(2) 0.4882(2) 0.0592(7) Uani 1 1 d .
H16A H 0.1319 1.0175 0.4730 0.071 Uiso 1 1 calc R
H16B H 0.2795 1.0720 0.5256 0.071 Uiso 1 1 calc R
C17 C 0.39022(19) 0.54207(16) 0.21915(14) 0.0248(3) Uani 1 1 d .
H17A H 0.5030 0.5499 0.1911 0.030 Uiso 1 1 calc R
C18 C 0.3806(2) 0.47898(17) 0.34603(16) 0.0295(4) Uani 1 1 d .
H18A H 0.4289 0.5327 0.3956 0.035 Uiso 1 1 calc R
H18B H 0.2694 0.4751 0.3772 0.035 Uiso 1 1 calc R
C19 C 0.4637(2) 0.34271(18) 0.35353(18) 0.0373(4) Uani 1 1 d .
H19A H 0.4505 0.3033 0.4361 0.045 Uiso 1 1 calc R
H19B H 0.5771 0.3474 0.3303 0.045 Uiso 1 1 calc R
C20 C 0.3997(3) 0.25732(18) 0.27370(19) 0.0390(5) Uani 1 1 d .
H20A H 0.4612 0.1717 0.2763 0.047 Uiso 1 1 calc R
H20B H 0.2897 0.2437 0.3028 0.047 Uiso 1 1 calc R
C21 C 0.4074(3) 0.31903(19) 0.14724(18) 0.0394(5) Uani 1 1 d .
H21A H 0.3575 0.2651 0.0988 0.047 Uiso 1 1 calc R
H21B H 0.5183 0.3218 0.1149 0.047 Uiso 1 1 calc R
C22 C 0.3254(2) 0.45633(18) 0.13891(16) 0.0319(4) Uani 1 1 d .
H22A H 0.2119 0.4525 0.1617 0.038 Uiso 1 1 calc R
H22B H 0.3396 0.4953 0.0563 0.038 Uiso 1 1 calc R

loop_
_atom_site_aniso_label
_atom_site_aniso_U_11
_atom_site_aniso_U_22
_atom_site_aniso_U_33
_atom_site_aniso_U_23
_atom_site_aniso_U_13
_atom_site_aniso_U_12
S1 0.0216(2) 0.0433(3) 0.0643(4) -0.0238(2) -0.0007(2) -0.00691(19)
O1 0.0552(9) 0.0311(7) 0.0267(7) -0.0015(5) -0.0101(6) -0.0053(6)
O2 0.0318(8) 0.0746(12) 0.0913(13) -0.0532(10) -0.0186(8) 0.0015(7)
O3 0.0355(8) 0.0414(9) 0.0949(14) -0.0125(9) 0.0130(8) -0.0095(7)
N1 0.0216(7) 0.0364(8) 0.0398(9) -0.0136(7) -0.0021(6) -0.0045(6)
C1 0.0284(9) 0.0281(9) 0.0332(9) -0.0118(7) 0.0024(7) -0.0088(7)
C2 0.0250(8) 0.0251(8) 0.0276(9) -0.0042(6) -0.0030(6) -0.0035(6)
C3 0.0268(8) 0.0286(9) 0.0247(8) -0.0036(7) -0.0042(6) -0.0056(7)
C4 0.0613(14) 0.0307(10) 0.0372(11) 0.0029(8) -0.0151(10) -0.0042(9)
C5 0.0420(11) 0.0259(9) 0.0362(10) -0.0016(7) -0.0040(8) -0.0058(8)
C6 0.0430(11) 0.0375(11) 0.0421(11) -0.0006(9) 0.0052(9) -0.0139(9)
C7 0.0207(8) 0.0402(10) 0.0415(11) -0.0153(8) -0.0021(7) -0.0029(7)
C8 0.0254(9) 0.0583(13) 0.0299(10) -0.0121(9) -0.0036(7) -0.0032(8)
C9 0.0300(10) 0.0481(12) 0.0382(11) -0.0019(9) -0.0044(8) -0.0001(8)
C10 0.0294(9) 0.0411(11) 0.0457(12) -0.0102(9) -0.0051(8) 0.0009(8)
C11 0.0348(10) 0.0453(11) 0.0353(10) -0.0148(8) -0.0079(8) 0.0005(8)
C12 0.0304(9) 0.0419(11) 0.0360(10) -0.0065(8) -0.0090(8) -0.0014(8)
C13 0.0635(16) 0.0446(13) 0.0761(18) -0.0165(12) -0.0168(13) 0.0067(11)
C14 0.0256(8) 0.0307(9) 0.0311(9) -0.0073(7) -0.0003(7) -0.0032(7)
C15 0.0426(11) 0.0353(10) 0.0385(11) -0.0112(8) -0.0017(8) -0.0060(8)
C16 0.0617(16) 0.0447(13) 0.0715(17) -0.0237(12) 0.0070(13) -0.0035(11)
C17 0.0229(8) 0.0265(8) 0.0262(8) -0.0059(6) -0.0022(6) -0.0041(6)
C18 0.0334(9) 0.0282(9) 0.0278(9) -0.0050(7) -0.0052(7) -0.0019(7)
C19 0.0432(11) 0.0315(10) 0.0377(11) -0.0028(8) -0.0101(8) -0.0001(8)
C20 0.0449(11) 0.0257(9) 0.0463(12) -0.0052(8) -0.0030(9) -0.0035(8)
C21 0.0480(12) 0.0324(10) 0.0405(11) -0.0155(8) -0.0020(9) -0.0069(8)
C22 0.0372(10) 0.0326(9) 0.0282(9) -0.0074(7) -0.0056(7) -0.0078(8)

loop_
_atom_type_symbol
_atom_type_description
_atom_type_scat_dispersion_real
_atom_type_scat_dispersion_imag
_atom_type_scat_source
C C 0.0033 0.0016 'International Tables Vol C Tables 4.2.6.8 and 6.1.1.4'
H H 0.0000 0.0000 'International Tables Vol C Tables 4.2.6.8 and 6.1.1.4'
N N 0.0061 0.0033 'International Tables Vol C Tables 4.2.6.8 and 6.1.1.4'
O O 0.0106 0.0060 'International Tables Vol C Tables 4.2.6.8 and 6.1.1.4'
S S 0.1246 0.1234 'International Tables Vol C Tables 4.2.6.8 and 6.1.1.4'

loop_
_geom_angle_atom_site_label_1
_geom_angle_atom_site_label_2
_geom_angle_atom_site_label_3
_geom_angle
O3 S1 O2 118.92(11)
O3 S1 N1 112.18(9)
O2 S1 N1 106.36(9)
O3 S1 C7 109.19(10)
O2 S1 C7 108.71(10)
N1 S1 C7 99.74(8)
C4 O1 C3 106.95(14)
C1 N1 S1 120.31(14)
N1 C1 C6 139.04(17)
N1 C1 C2 127.77(16)
C6 C1 C2 93.14(15)
C1 C2 C14 118.83(14)
C1 C2 C5 87.95(13)
C14 C2 C5 119.22(15)
C1 C2 C3 111.50(13)
C14 C2 C3 113.50(14)
C5 C2 C3 102.42(13)
O1 C3 C17 108.36(13)
O1 C3 C2 105.67(13)
C17 C3 C2 117.71(14)
O1 C3 H3B 108.3
C17 C3 H3B 108.3
C2 C3 H3B 108.3
O1 C4 C5 104.29(15)
O1 C4 H4A 110.9
C5 C4 H4A 110.9
O1 C4 H4B 110.9
C5 C4 H4B 110.9
H4A C4 H4B 108.9
C4 C5 C6 115.96(18)
C4 C5 C2 104.25(15)
C6 C5 C2 89.51(14)
C4 C5 H5A 114.7
C6 C5 H5A 114.7
C2 C5 H5A 114.7
C1 C6 C5 88.69(14)
C1 C6 H6A 113.9
C5 C6 H6A 113.9
C1 C6 H6B 113.9
C5 C6 H6B 113.9
H6A C6 H6B 111.1
C8 C7 C12 120.78(18)
C8 C7 S1 119.84(15)
C12 C7 S1 119.37(16)
C9 C8 C7 119.42(18)
C9 C8 H8A 120.3
C7 C8 H8A 120.3
C8 C9 C10 121.15(19)
C8 C9 H9A 119.4
C10 C9 H9A 119.4
C9 C10 C11 118.68(19)
C9 C10 C13 120.9(2)
C11 C10 C13 120.4(2)
C12 C11 C10 121.11(18)
C12 C11 H11A 119.4
C10 C11 H11A 119.4
C11 C12 C7 118.86(19)
C11 C12 H12A 120.6
C7 C12 H12A 120.6
C10 C13 H13A 109.5
C10 C13 H13B 109.5
H13A C13 H13B 109.5
C10 C13 H13C 109.5
H13A C13 H13C 109.5
H13B C13 H13C 109.5
C15 C14 C2 113.75(15)
C15 C14 H14A 108.8
C2 C14 H14A 108.8
C15 C14 H14B 108.8
C2 C14 H14B 108.8
H14A C14 H14B 107.7
C16 C15 C14 125.6(2)
C16 C15 H15A 117.2
C14 C15 H15A 117.2
C15 C16 H16A 120.0
C15 C16 H16B 120.0
H16A C16 H16B 120.0
C3 C17 C18 111.89(14)
C3 C17 C22 110.45(14)
C18 C17 C22 110.33(14)
C3 C17 H17A 108.0
C18 C17 H17A 108.0
C22 C17 H17A 108.0
C19 C18 C17 111.55(15)
C19 C18 H18A 109.3
C17 C18 H18A 109.3
C19 C18 H18B 109.3
C17 C18 H18B 109.3
H18A C18 H18B 108.0
C18 C19 C20 111.60(16)
C18 C19 H19A 109.3
C20 C19 H19A 109.3
C18 C19 H19B 109.3
C20 C19 H19B 109.3
H19A C19 H19B 108.0
C21 C20 C19 111.04(16)
C21 C20 H20A 109.4
C19 C20 H20A 109.4
C21 C20 H20B 109.4
C19 C20 H20B 109.4
H20A C20 H20B 108.0
C20 C21 C22 111.81(16)
C20 C21 H21A 109.3
C22 C21 H21A 109.3
C20 C21 H21B 109.3
C22 C21 H21B 109.3
H21A C21 H21B 107.9
C21 C22 C17 111.63(15)
C21 C22 H22A 109.3
C17 C22 H22A 109.3
C21 C22 H22B 109.3
C17 C22 H22B 109.3
H22A C22 H22B 108.0

loop_
_geom_bond_atom_site_label_1
_geom_bond_atom_site_label_2
_geom_bond_distance
S1 O3 1.4253(19)
S1 O2 1.4358(17)
S1 N1 1.6688(15)
S1 C7 1.753(2)
O1 C4 1.428(2)
O1 C3 1.433(2)
N1 C1 1.275(2)
C1 C6 1.510(3)
C1 C2 1.514(2)
C2 C14 1.527(2)
C2 C5 1.568(2)
C2 C3 1.570(2)
C3 C17 1.522(2)
C3 H3B 1.0000
C4 C5 1.513(3)
C4 H4A 0.9900
C4 H4B 0.9900
C5 C6 1.552(3)
C5 H5A 1.0000
C6 H6A 0.9900
C6 H6B 0.9900
C7 C8 1.385(3)
C7 C12 1.392(3)
C8 C9 1.376(3)
C8 H8A 0.9500
C9 C10 1.387(3)
C9 H9A 0.9500
C10 C11 1.394(3)
C10 C13 1.504(3)
C11 C12 1.382(3)
C11 H11A 0.9500
C12 H12A 0.9500
C13 H13A 0.9800
C13 H13B 0.9800
C13 H13C 0.9800
C14 C15 1.501(3)
C14 H14A 0.9900
C14 H14B 0.9900
C15 C16 1.286(3)
C15 H15A 0.9500
C16 H16A 0.9500
C16 H16B 0.9500
C17 C18 1.529(2)
C17 C22 1.534(2)
C17 H17A 1.0000
C18 C19 1.523(3)
C18 H18A 0.9900
C18 H18B 0.9900
C19 C20 1.525(3)
C19 H19A 0.9900
C19 H19B 0.9900
C20 C21 1.520(3)
C20 H20A 0.9900
C20 H20B 0.9900
C21 C22 1.529(3)
C21 H21A 0.9900
C21 H21B 0.9900
C22 H22A 0.9900
C22 H22B 0.9900

loop_
_geom_torsion_atom_site_label_1
_geom_torsion_atom_site_label_2
_geom_torsion_atom_site_label_3
_geom_torsion_atom_site_label_4
_geom_torsion
O3 S1 N1 C1 0.00(18)
O2 S1 N1 C1 131.59(16)
C7 S1 N1 C1 -115.48(15)
S1 N1 C1 C6 -8.4(3)
S1 N1 C1 C2 175.08(13)
N1 C1 C2 C14 48.7(2)
C6 C1 C2 C14 -129.00(16)
N1 C1 C2 C5 171.28(18)
C6 C1 C2 C5 -6.46(14)
N1 C1 C2 C3 -86.2(2)
C6 C1 C2 C3 96.09(16)
C4 O1 C3 C17 -161.54(15)
C4 O1 C3 C2 -34.53(18)
C1 C2 C3 O1 -79.85(17)
C14 C2 C3 O1 142.72(15)
C5 C2 C3 O1 12.87(17)
C1 C2 C3 C17 41.3(2)
C14 C2 C3 C17 -96.15(18)
C5 C2 C3 C17 134.00(15)
C3 O1 C4 C5 42.4(2)
O1 C4 C5 C6 64.4(2)
O1 C4 C5 C2 -32.2(2)
C1 C2 C5 C4 122.99(16)
C14 C2 C5 C4 -114.81(18)
C3 C2 C5 C4 11.42(19)
C1 C2 C5 C6 6.28(14)
C14 C2 C5 C6 128.47(16)
C3 C2 C5 C6 -105.30(14)
N1 C1 C6 C5 -170.8(2)
C2 C1 C6 C5 6.52(14)
C4 C5 C6 C1 -111.93(17)
C2 C5 C6 C1 -6.29(14)
O3 S1 C7 C8 151.22(16)
O2 S1 C7 C8 20.04(18)
N1 S1 C7 C8 -91.04(16)
O3 S1 C7 C12 -29.71(18)
O2 S1 C7 C12 -160.89(15)
N1 S1 C7 C12 88.03(16)
C12 C7 C8 C9 0.3(3)
S1 C7 C8 C9 179.40(14)
C7 C8 C9 C10 -0.8(3)
C8 C9 C10 C11 0.5(3)
C8 C9 C10 C13 -180.0(2)
C9 C10 C11 C12 0.2(3)
C13 C10 C11 C12 -179.3(2)
C10 C11 C12 C7 -0.6(3)
C8 C7 C12 C11 0.3(3)
S1 C7 C12 C11 -178.73(15)
C1 C2 C14 C15 50.9(2)
C5 C2 C14 C15 -54.2(2)
C3 C2 C14 C15 -175.00(15)
C2 C14 C15 C16 118.3(2)
O1 C3 C17 C18 -177.61(14)
C2 C3 C17 C18 62.67(19)
O1 C3 C17 C22 -54.28(18)
C2 C3 C17 C22 -174.00(14)
C3 C17 C18 C19 178.88(14)
C22 C17 C18 C19 55.5(2)
C17 C18 C19 C20 -56.1(2)
C18 C19 C20 C21 55.0(2)
C19 C20 C21 C22 -54.5(2)
C20 C21 C22 C17 54.9(2)
C3 C17 C22 C21 -179.07(15)
C18 C17 C22 C21 -54.8(2)
